data_2207974
loop_
_publ_author_name
'K. Ravikumar'
'B. Sridhar'
'M. Mahesh'
'V. V. Narayana Reddy'

_publ_section_title
;
 2,3,3a,4,5,9b-Hexahydro-4-phenylfuro[3,2-<i>c</i>]quinoline
;
_journal_coeditor_code BT6796
_journal_issue 2
_journal_name_full 'Acta Crystallographica Section E'
_journal_page_first o542
_journal_page_last o544
_journal_paper_doi 10.1107/S1600536806000560
_journal_volume 62
_journal_year 2006
_chemical_formula_iupac 'C17 H17 N O'
_chemical_formula_moiety 'C17 H17 N O'
_chemical_formula_sum 'C17 H17 N O'
_chemical_formula_weight 251.32
_chemical_name_systematic
;
2,3,3a,4,5,9b-hexahydro-4-phenylfuro[3,2-c]quinoline
;
_space_group_IT_number 2
_symmetry_cell_setting triclinic
_symmetry_space_group_name_Hall '-P 1'
_symmetry_space_group_name_H-M 'P -1'
_atom_sites_solution_hydrogens geom
_atom_sites_solution_primary direct
_atom_sites_solution_secondary difmap
_audit_creation_method SHELXL-97
_cell_angle_alpha 96.9540(10)
_cell_angle_beta 102.0050(10)
_cell_angle_gamma 110.6930(10)
_cell_formula_units_Z 4
_cell_length_a 9.3760(6)
_cell_length_b 9.9065(6)
_cell_length_c 16.0140(10)
_cell_measurement_reflns_used 6873
_cell_measurement_temperature 273(2)
_cell_measurement_theta_max 28.03
_cell_measurement_theta_min 2.25
_cell_volume 1329.92(14)
_computing_cell_refinement 'SAINT (Bruker, 2001)'
_computing_data_collection 'SMART (Bruker, 2001)'
_computing_data_reduction SAINT
_computing_molecular_graphics 'SHELXTL/PC (Sheldrick, 1990) and QMOL (Gans & Shalloway, 2001)'
_computing_publication_material SHELXL97
_computing_structure_refinement 'SHELXL97 (Sheldrick, 1997)'
_computing_structure_solution 'SHELXS97 (Sheldrick, 1997)'
_diffrn_ambient_temperature 273(2)
_diffrn_measured_fraction_theta_full 0.997
_diffrn_measured_fraction_theta_max 0.997
_diffrn_measurement_device 'Bruker SMART APEX CCD area-detector'
_diffrn_measurement_device_type 'CCD area detector'
_diffrn_measurement_method \w
_diffrn_radiation_monochromator graphite
_diffrn_radiation_source 'fine-focus sealed tube'
_diffrn_radiation_type MoK\a
_diffrn_radiation_wavelength 0.71073
_diffrn_reflns_av_R_equivalents 0.0177
_diffrn_reflns_av_sigmaI/netI 0.0179
_diffrn_reflns_limit_h_max 11
_diffrn_reflns_limit_h_min -11
_diffrn_reflns_limit_k_max 11
_diffrn_reflns_limit_k_min -11
_diffrn_reflns_limit_l_max 19
_diffrn_reflns_limit_l_min -19
_diffrn_reflns_number 12802
_diffrn_reflns_theta_full 25.00
_diffrn_reflns_theta_max 25.00
_diffrn_reflns_theta_min 1.33
_diffrn_standards_number 0
_exptl_absorpt_coefficient_mu 0.078
_exptl_absorpt_correction_type none
_exptl_crystal_colour yellow
_exptl_crystal_density_diffrn 1.255
_exptl_crystal_density_method 'not measured'
_exptl_crystal_description block
_exptl_crystal_F_000 536
_exptl_crystal_size_max 0.20
_exptl_crystal_size_mid 0.15
_exptl_crystal_size_min 0.10
_refine_diff_density_max 0.269
_refine_diff_density_min -0.302
_refine_ls_extinction_method none
_refine_ls_goodness_of_fit_ref 1.041
_refine_ls_hydrogen_treatment mixed
_refine_ls_matrix_type full
_refine_ls_number_parameters 351
_refine_ls_number_reflns 4659
_refine_ls_number_restraints 0
_refine_ls_restrained_S_all 1.041
_refine_ls_R_factor_all 0.0482
_refine_ls_R_factor_gt 0.0422
_refine_ls_shift/su_max 0.001
_refine_ls_shift/su_mean 0.000
_refine_ls_structure_factor_coef Fsqd
_refine_ls_weighting_details 'calc w=1/[\s^2^(Fo^2^)+(0.0575P)^2^+0.2842P] where P=(Fo^2^+2Fc^2^)/3'
_refine_ls_weighting_scheme calc
_refine_ls_wR_factor_gt 0.1124
_refine_ls_wR_factor_ref 0.1174
_reflns_number_gt 4015
_reflns_number_total 4659
_reflns_threshold_expression I>2\s(I)
_cod_data_source_file bt6796.cif
_cod_data_source_block I
_cod_depositor_comments
;
The following automatic conversions were performed:
'_symmetry_cell_setting' value 'Triclinic' changed to 'triclinic'
according to '/home/saulius/struct/CIF-dictionaries/cif_core.dic'
dictionary named 'cif_core.dic' version 2.4.1 from 2010-06-29.

Automatic conversion script
Id: cif_fix_enum 1527 2010-12-29 10:47:43Z saulius 

The following automatic conversions were performed:

'_symmetry_cell_setting' value 'Triclinic' changed to 'triclinic'
according to /home/saulius/struct/CIF-dictionaries/cif_core.dic
dictionary named 'cif_core.dic' version 2.4.1 from 2010-06-29.

Automatic conversion script
Id: cif_fix_values 1715 2011-07-08 13:25:40Z adriana 
;
_cod_database_code 2207974
_cod_database_fobs_code 2207974

loop_
_symmetry_equiv_pos_as_xyz
'x, y, z'
'-x, -y, -z'

loop_
_atom_site_label
_atom_site_fract_x
_atom_site_fract_y
_atom_site_fract_z
_atom_site_U_iso_or_equiv
_atom_site_adp_type
_atom_site_calc_flag
_atom_site_refinement_flags
_atom_site_occupancy
_atom_site_type_symbol
O1A 0.77910(16) 0.08159(15) 0.78817(7) 0.0743(4) Uani d . 1 O
N1A 1.01774(16) 0.27278(17) 1.03847(9) 0.0597(4) Uani d . 1 N
H1AN 1.070(2) 0.306(2) 1.0909(14) 0.071(6) Uiso d . 1 H
C1A 1.2738(2) 0.1788(2) 0.87210(12) 0.0635(5) Uani d . 1 C
H1A 1.3311 0.1621 0.8339 0.076 Uiso calc R 1 H
C2A 1.1111(2) 0.11518(18) 0.84756(10) 0.0572(4) Uani d . 1 C
H2A 1.0593 0.0540 0.7925 0.069 Uiso calc R 1 H
C3A 1.02159(18) 0.13949(16) 0.90240(9) 0.0479(3) Uani d . 1 C
C4A 0.84285(19) 0.06555(17) 0.87404(9) 0.0537(4) Uani d . 1 C
H4A 0.8108 -0.0398 0.8746 0.064 Uiso calc R 1 H
C5A 0.7180(3) 0.1903(3) 0.79355(12) 0.0919(7) Uani d . 1 C
H5A1 0.6054 0.1479 0.7647 0.110 Uiso calc R 1 H
H5A2 0.7693 0.2667 0.7646 0.110 Uiso calc R 1 H
C6A 0.7458(2) 0.25531(19) 0.88777(10) 0.0556(4) Uani d . 1 C
H6A1 0.6565 0.2764 0.8976 0.067 Uiso calc R 1 H
H6A2 0.8409 0.3451 0.9082 0.067 Uiso calc R 1 H
C7A 0.76430(17) 0.13258(16) 0.93181(9) 0.0470(3) Uani d . 1 C
H7A 0.6582 0.0587 0.9254 0.056 Uiso calc R 1 H
C8A 0.85396(17) 0.17638(16) 1.02846(9) 0.0479(3) Uani d . 1 C
H8A 0.8531 0.0867 1.0487 0.057 Uiso calc R 1 H
C9A 1.10078(18) 0.23379(18) 0.98428(9) 0.0503(4) Uani d . 1 C
C10A 1.2660(2) 0.2950(2) 1.00959(11) 0.0634(4) Uani d . 1 C
H10A 1.3192 0.3552 1.0648 0.076 Uiso calc R 1 H
C11A 1.3509(2) 0.2676(2) 0.95432(12) 0.0669(5) Uani d . 1 C
H11A 1.4610 0.3091 0.9723 0.080 Uiso calc R 1 H
C12A 0.77944(16) 0.25081(16) 1.08392(9) 0.0435(3) Uani d . 1 C
C13A 0.82279(18) 0.40242(17) 1.10068(10) 0.0519(4) Uani d . 1 C
H13A 0.8980 0.4605 1.0762 0.062 Uiso calc R 1 H
C14A 0.7561(2) 0.46834(19) 1.15309(11) 0.0616(4) Uani d . 1 C
H14A 0.7872 0.5704 1.1643 0.074 Uiso calc R 1 H
C15A 0.6434(2) 0.3834(2) 1.18886(11) 0.0631(4) Uani d . 1 C
H15A 0.5989 0.4279 1.2246 0.076 Uiso calc R 1 H
C16A 0.59681(19) 0.2326(2) 1.17163(11) 0.0597(4) Uani d . 1 C
H16 0.5194 0.1747 1.1949 0.072 Uiso calc R 1 H
C17A 0.66497(18) 0.16713(17) 1.11982(10) 0.0516(4) Uani d . 1 C
H17A 0.6335 0.0651 1.1088 0.062 Uiso calc R 1 H
O1B 0.65030(16) 0.82618(15) 0.33740(7) 0.0709(3) Uani d . 1 O
N1B 0.77909(17) 0.99048(15) 0.59852(9) 0.0563(3) Uani d . 1 N
H1BN 0.793(2) 1.0273(19) 0.6513(13) 0.061(5) Uiso d . 1 H
C1B 0.7737(2) 1.2841(2) 0.43316(14) 0.0729(5) Uani d . 1 C
H1B 0.7779 1.3496 0.3959 0.087 Uiso calc R 1 H
C2B 0.7039(2) 1.1344(2) 0.40015(12) 0.0663(5) Uani d . 1 C
H2B 0.6600 1.0998 0.3402 0.080 Uiso calc R 1 H
C3B 0.69682(17) 1.03292(18) 0.45371(10) 0.0522(4) Uani d . 1 C
C4B 0.61237(19) 0.86900(19) 0.41573(10) 0.0563(4) Uani d . 1 C
H4B 0.4978 0.8421 0.4031 0.068 Uiso calc R 1 H
C5B 0.7851(2) 0.7896(2) 0.36130(11) 0.0693(5) Uani d . 1 C
H5B1 0.8777 0.8659 0.3539 0.083 Uiso calc R 1 H
H5B2 0.7676 0.6970 0.3244 0.083 Uiso calc R 1 H
C6B 0.8106(2) 0.7762(2) 0.45578(10) 0.0579(4) Uani d . 1 C
H6B1 0.9031 0.8588 0.4929 0.070 Uiso calc R 1 H
H6B2 0.8235 0.6850 0.4629 0.070 Uiso calc R 1 H
C7B 0.65973(17) 0.77712(17) 0.47689(9) 0.0502(4) Uani d . 1 C
H7B 0.5792 0.6761 0.4584 0.060 Uiso calc R 1 H
C8B 0.67282(17) 0.83520(17) 0.57204(9) 0.0494(4) Uani d . 1 C
H8B 0.5676 0.8271 0.5767 0.059 Uiso calc R 1 H
C9B 0.76801(17) 1.08609(17) 0.54340(10) 0.0504(4) Uani d . 1 C
C10B 0.8357(2) 1.23865(19) 0.57643(12) 0.0619(4) Uani d . 1 C
H10B 0.8803 1.2748 0.6362 0.074 Uiso calc R 1 H
C11B 0.8374(2) 1.3362(2) 0.52200(14) 0.0692(5) Uani d . 1 C
H11B 0.8816 1.4373 0.5452 0.083 Uiso calc R 1 H
C12B 0.72866(17) 0.74569(16) 0.63121(9) 0.0482(3) Uani d . 1 C
C13B 0.88806(19) 0.77285(18) 0.66251(10) 0.0569(4) Uani d . 1 C
H13B 0.9638 0.8515 0.6495 0.068 Uiso calc R 1 H
C14B 0.9357(2) 0.6847(2) 0.71270(11) 0.0647(4) Uani d . 1 C
H14B 1.0428 0.7039 0.7330 0.078 Uiso calc R 1 H
C15B 0.8252(2) 0.56858(19) 0.73280(11) 0.0640(4) Uani d . 1 C
H15B 0.8575 0.5097 0.7670 0.077 Uiso calc R 1 H
C16B 0.6670(2) 0.5396(2) 0.70227(12) 0.0677(5) Uani d . 1 C
H16B 0.5920 0.4604 0.7153 0.081 Uiso calc R 1 H
C17B 0.6195(2) 0.62800(19) 0.65227(11) 0.0595(4) Uani d . 1 C
H17B 0.5121 0.6082 0.6324 0.071 Uiso calc R 1 H

loop_
_atom_site_aniso_label
_atom_site_aniso_U_11
_atom_site_aniso_U_22
_atom_site_aniso_U_33
_atom_site_aniso_U_12
_atom_site_aniso_U_13
_atom_site_aniso_U_23
O1A 0.0886(9) 0.1004(10) 0.0384(6) 0.0548(8) 0.0031(6) -0.0003(6)
N1A 0.0448(7) 0.0852(10) 0.0410(7) 0.0267(7) 0.0047(6) -0.0077(7)
C1A 0.0794(12) 0.0752(11) 0.0652(11) 0.0495(10) 0.0383(9) 0.0278(9)
C2A 0.0823(12) 0.0569(9) 0.0462(8) 0.0391(9) 0.0231(8) 0.0141(7)
C3A 0.0624(9) 0.0485(8) 0.0416(8) 0.0305(7) 0.0140(7) 0.0134(6)
C4A 0.0645(10) 0.0494(8) 0.0432(8) 0.0236(7) 0.0072(7) 0.0039(6)
C5A 0.150(2) 0.1014(16) 0.0499(11) 0.0797(16) 0.0223(12) 0.0208(10)
C6A 0.0590(9) 0.0649(10) 0.0490(9) 0.0316(8) 0.0128(7) 0.0142(7)
C7A 0.0427(8) 0.0446(8) 0.0446(8) 0.0099(6) 0.0080(6) 0.0057(6)
C8A 0.0546(8) 0.0512(8) 0.0422(8) 0.0255(7) 0.0127(6) 0.0115(6)
C9A 0.0539(9) 0.0627(9) 0.0422(8) 0.0325(7) 0.0116(6) 0.0111(7)
C10A 0.0528(9) 0.0878(12) 0.0515(9) 0.0348(9) 0.0089(7) 0.0072(8)
C11A 0.0581(10) 0.0895(13) 0.0691(11) 0.0413(9) 0.0240(9) 0.0237(10)
C12A 0.0434(7) 0.0496(8) 0.0377(7) 0.0198(6) 0.0077(6) 0.0108(6)
C13A 0.0551(9) 0.0505(8) 0.0524(9) 0.0195(7) 0.0191(7) 0.0152(7)
C14A 0.0730(11) 0.0520(9) 0.0654(10) 0.0300(8) 0.0221(9) 0.0096(8)
C15A 0.0653(10) 0.0766(12) 0.0557(10) 0.0359(9) 0.0227(8) 0.0071(8)
C16A 0.0520(9) 0.0734(11) 0.0547(9) 0.0205(8) 0.0215(7) 0.0177(8)
C17A 0.0506(8) 0.0499(8) 0.0515(8) 0.0164(7) 0.0124(7) 0.0128(7)
O1B 0.0824(8) 0.0910(9) 0.0391(6) 0.0381(7) 0.0115(5) 0.0088(6)
N1B 0.0727(9) 0.0557(8) 0.0390(7) 0.0256(7) 0.0145(6) 0.0040(6)
C1B 0.0716(12) 0.0803(13) 0.0866(14) 0.0387(10) 0.0335(10) 0.0406(11)
C2B 0.0612(10) 0.0874(13) 0.0609(10) 0.0364(10) 0.0184(8) 0.0286(9)
C3B 0.0448(8) 0.0677(10) 0.0520(9) 0.0279(7) 0.0168(7) 0.0161(7)
C4B 0.0479(8) 0.0758(11) 0.0431(8) 0.0244(8) 0.0085(6) 0.0103(7)
C5B 0.0720(11) 0.0861(13) 0.0510(10) 0.0305(10) 0.0229(8) 0.0085(9)
C6B 0.0635(10) 0.0671(10) 0.0485(9) 0.0316(8) 0.0184(7) 0.0070(7)
C7B 0.0466(8) 0.0532(8) 0.0419(8) 0.0134(7) 0.0079(6) 0.0039(6)
C8B 0.0461(8) 0.0594(9) 0.0449(8) 0.0212(7) 0.0164(6) 0.0100(7)
C9B 0.0493(8) 0.0607(9) 0.0501(8) 0.0269(7) 0.0212(7) 0.0132(7)
C10B 0.0667(10) 0.0620(10) 0.0617(10) 0.0272(8) 0.0259(8) 0.0091(8)
C11B 0.0679(11) 0.0619(10) 0.0894(14) 0.0288(9) 0.0352(10) 0.0227(10)
C12B 0.0522(8) 0.0527(8) 0.0376(7) 0.0189(7) 0.0140(6) 0.0037(6)
C13B 0.0515(9) 0.0606(10) 0.0473(9) 0.0127(7) 0.0073(7) 0.0099(7)
C14B 0.0598(10) 0.0720(11) 0.0516(9) 0.0237(9) 0.0002(8) 0.0069(8)
C15B 0.0802(12) 0.0585(10) 0.0483(9) 0.0277(9) 0.0069(8) 0.0091(7)
C16B 0.0763(12) 0.0591(10) 0.0632(11) 0.0175(9) 0.0228(9) 0.0173(8)
C17B 0.0538(9) 0.0657(10) 0.0586(10) 0.0198(8) 0.0195(7) 0.0148(8)

loop_
_atom_type_symbol
_atom_type_description
_atom_type_scat_dispersion_real
_atom_type_scat_dispersion_imag
_atom_type_scat_source
C C 0.0033 0.0016 'International Tables Vol C Tables 4.2.6.8 and 6.1.1.4'
H H 0.0000 0.0000 'International Tables Vol C Tables 4.2.6.8 and 6.1.1.4'
N N 0.0061 0.0033 'International Tables Vol C Tables 4.2.6.8 and 6.1.1.4'
O O 0.0106 0.0060 'International Tables Vol C Tables 4.2.6.8 and 6.1.1.4'

loop_
_geom_angle_atom_site_label_1
_geom_angle_atom_site_label_2
_geom_angle_atom_site_label_3
_geom_angle
_geom_angle_publ_flag
C5A O1A C4A 109.95(13) y
C9A N1A C8A 119.50(13) y
C9A N1A H1AN 114.1(13) ?
C8A N1A H1AN 112.5(13) ?
C2A C1A C11A 118.98(15) ?
C2A C1A H1A 120.5 ?
C11A C1A H1A 120.5 ?
C1A C2A C3A 122.09(16) ?
C1A C2A H2A 119.0 ?
C3A C2A H2A 119.0 ?
C2A C3A C9A 118.38(15) ?
C2A C3A C4A 120.75(14) ?
C9A C3A C4A 120.87(13) ?
O1A C4A C3A 111.68(13) ?
O1A C4A C7A 104.54(12) ?
C3A C4A C7A 113.05(12) ?
O1A C4A H4A 109.1 ?
C3A C4A H4A 109.1 ?
C7A C4A H4A 109.1 ?
O1A C5A C6A 109.00(15) ?
O1A C5A H5A1 109.9 ?
C6A C5A H5A1 109.9 ?
O1A C5A H5A2 109.9 ?
C6A C5A H5A2 109.9 ?
H5A1 C5A H5A2 108.3 ?
C5A C6A C7A 102.00(14) ?
C5A C6A H6A1 111.4 ?
C7A C6A H6A1 111.4 ?
C5A C6A H6A2 111.4 ?
C7A C6A H6A2 111.4 ?
H6A1 C6A H6A2 109.2 ?
C6A C7A C4A 102.10(12) ?
C6A C7A C8A 117.08(12) ?
C4A C7A C8A 113.29(12) ?
C6A C7A H7A 108.0 ?
C4A C7A H7A 108.0 ?
C8A C7A H7A 108.0 ?
N1A C8A C12A 110.43(12) ?
N1A C8A C7A 109.03(12) ?
C12A C8A C7A 112.43(12) ?
N1A C8A H8A 108.3 ?
C12A C8A H8A 108.3 ?
C7A C8A H8A 108.3 ?
N1A C9A C10A 119.80(14) ?
N1A C9A C3A 120.93(14) ?
C10A C9A C3A 119.19(14) ?
C11A C10A C9A 120.97(16) ?
C11A C10A H10A 119.5 ?
C9A C10A H10A 119.5 ?
C10A C11A C1A 120.32(17) ?
C10A C11A H11A 119.8 ?
C1A C11A H11A 119.8 ?
C17A C12A C13A 118.18(14) ?
C17A C12A C8A 119.96(13) ?
C13A C12A C8A 121.86(13) ?
C14A C13A C12A 120.91(14) ?
C14A C13A H13A 119.5 ?
C12A C13A H13A 119.5 ?
C15A C14A C13A 120.06(16) ?
C15A C14A H14A 120.0 ?
C13A C14A H14A 120.0 ?
C16A C15A C14A 119.82(15) ?
C16A C15A H15A 120.1 ?
C14A C15A H15A 120.1 ?
C15A C16A C17A 119.95(15) ?
C15A C16A H16 120.0 ?
C17A C16A H16 120.0 ?
C16A C17A C12A 121.06(15) ?
C16A C17A H17A 119.5 ?
C12A C17A H17A 119.5 ?
C5B O1B C4B 107.84(12) y
C9B N1B C8B 120.02(13) y
C9B N1B H1BN 113.1(12) ?
C8B N1B H1BN 113.3(12) ?
C2B C1B C11B 119.37(17) ?
C2B C1B H1B 120.3 ?
C11B C1B H1B 120.3 ?
C1B C2B C3B 121.99(18) ?
C1B C2B H2B 119.0 ?
C3B C2B H2B 119.0 ?
C2B C3B C9B 118.50(16) ?
C2B C3B C4B 120.62(15) ?
C9B C3B C4B 120.88(14) ?
O1B C4B C3B 112.19(13) ?
O1B C4B C7B 104.62(13) ?
C3B C4B C7B 112.38(12) ?
O1B C4B H4B 109.2 ?
C3B C4B H4B 109.2 ?
C7B C4B H4B 109.2 ?
O1B C5B C6B 108.28(13) ?
O1B C5B H5B1 110.0 ?
C6B C5B H5B1 110.0 ?
O1B C5B H5B2 110.0 ?
C6B C5B H5B2 110.0 ?
H5B1 C5B H5B2 108.4 ?
C5B C6B C7B 103.47(13) ?
C5B C6B H6B1 111.1 ?
C7B C6B H6B1 111.1 ?
C5B C6B H6B2 111.1 ?
C7B C6B H6B2 111.1 ?
H6B1 C6B H6B2 109.0 ?
C4B C7B C6B 101.68(12) ?
C4B C7B C8B 113.03(13) ?
C6B C7B C8B 116.80(13) ?
C4B C7B H7B 108.3 ?
C6B C7B H7B 108.3 ?
C8B C7B H7B 108.3 ?
N1B C8B C12B 110.93(12) ?
N1B C8B C7B 109.57(12) ?
C12B C8B C7B 111.29(12) ?
N1B C8B H8B 108.3 ?
C12B C8B H8B 108.3 ?
C7B C8B H8B 108.3 ?
N1B C9B C10B 120.06(14) ?
N1B C9B C3B 120.96(14) ?
C10B C9B C3B 118.90(15) ?
C11B C10B C9B 121.15(17) ?
C11B C10B H10B 119.4 ?
C9B C10B H10B 119.4 ?
C10B C11B C1B 119.98(18) ?
C10B C11B H11B 120.0 ?
C1B C11B H11B 120.0 ?
C17B C12B C13B 117.92(15) ?
C17B C12B C8B 120.04(14) ?
C13B C12B C8B 121.97(14) ?
C14B C13B C12B 120.90(16) ?
C14B C13B H13B 119.6 ?
C12B C13B H13B 119.6 ?
C15B C14B C13B 120.16(17) ?
C15B C14B H14B 119.9 ?
C13B C14B H14B 119.9 ?
C16B C15B C14B 119.85(17) ?
C16B C15B H15B 120.1 ?
C14B C15B H15B 120.1 ?
C15B C16B C17B 119.99(17) ?
C15B C16B H16B 120.0 ?
C17B C16B H16B 120.0 ?
C16B C17B C12B 121.18(16) ?
C16B C17B H17B 119.4 ?
C12B C17B H17B 119.4 ?

loop_
_geom_bond_atom_site_label_1
_geom_bond_atom_site_label_2
_geom_bond_distance
_geom_bond_publ_flag
O1A C5A 1.389(2) y
O1A C4A 1.4324(19) y
N1A C9A 1.3860(19) y
N1A C8A 1.456(2) y
N1A H1AN 0.84(2) ?
C1A C2A 1.375(3) ?
C1A C11A 1.380(3) ?
C1A H1A 0.9300 ?
C2A C3A 1.390(2) ?
C2A H2A 0.9300 ?
C3A C9A 1.397(2) ?
C3A C4A 1.512(2) ?
C4A C7A 1.523(2) ?
C4A H4A 0.9800 ?
C5A C6A 1.497(2) ?
C5A H5A1 0.9700 ?
C5A H5A2 0.9700 ?
C6A C7A 1.520(2) ?
C6A H6A1 0.9700 ?
C6A H6A2 0.9700 ?
C7A C8A 1.526(2) ?
C7A H7A 0.9800 ?
C8A C12A 1.511(2) ?
C8A H8A 0.9800 ?
C9A C10A 1.395(2) ?
C10A C11A 1.371(2) ?
C10A H10A 0.9300 ?
C11A H11A 0.9300 ?
C12A C17A 1.383(2) ?
C12A C13A 1.385(2) ?
C13A C14A 1.377(2) ?
C13A H13A 0.9300 ?
C14A C15A 1.376(3) ?
C14A H14A 0.9300 ?
C15A C16A 1.374(3) ?
C15A H15A 0.9300 ?
C16A C17A 1.378(2) ?
C16A H16 0.9300 ?
C17A H17A 0.9300 ?
O1B C5B 1.425(2) y
O1B C4B 1.4294(19) y
N1B C9B 1.386(2) y
N1B C8B 1.457(2) y
N1B H1BN 0.844(19) ?
C1B C2B 1.374(3) ?
C1B C11B 1.378(3) ?
C1B H1B 0.9300 ?
C2B C3B 1.391(2) ?
C2B H2B 0.9300 ?
C3B C9B 1.398(2) ?
C3B C4B 1.512(2) ?
C4B C7B 1.518(2) ?
C4B H4B 0.9800 ?
C5B C6B 1.511(2) ?
C5B H5B1 0.9700 ?
C5B H5B2 0.9700 ?
C6B C7B 1.524(2) ?
C6B H6B1 0.9700 ?
C6B H6B2 0.9700 ?
C7B C8B 1.526(2) ?
C7B H7B 0.9800 ?
C8B C12B 1.511(2) ?
C8B H8B 0.9800 ?
C9B C10B 1.398(2) ?
C10B C11B 1.376(3) ?
C10B H10B 0.9300 ?
C11B H11B 0.9300 ?
C12B C17B 1.384(2) ?
C12B C13B 1.389(2) ?
C13B C14B 1.380(2) ?
C13B H13B 0.9300 ?
C14B C15B 1.373(3) ?
C14B H14B 0.9300 ?
C15B C16B 1.372(3) ?
C15B H15B 0.9300 ?
C16B C17B 1.380(2) ?
C16B H16B 0.9300 ?
C17B H17B 0.9300 ?

loop_
_geom_hbond_atom_site_label_D
_geom_hbond_atom_site_label_H
_geom_hbond_atom_site_label_A
_geom_hbond_site_symmetry_A
_geom_hbond_distance_DH
_geom_hbond_distance_HA
_geom_hbond_distance_DA
_geom_hbond_angle_DHA
N1B H1BN O1A 1_565 0.844(19) 2.23(2) 3.0617(18) 167.2(16)

loop_
_geom_torsion_atom_site_label_1
_geom_torsion_atom_site_label_2
_geom_torsion_atom_site_label_3
_geom_torsion_atom_site_label_4
_geom_torsion
C11A C1A C2A C3A 1.1(2)
C1A C2A C3A C9A 1.2(2)
C1A C2A C3A C4A -178.83(14)
C5A O1A C4A C3A -102.58(18)
C5A O1A C4A C7A 20.0(2)
C2A C3A C4A O1A -48.50(18)
C9A C3A C4A O1A 131.52(14)
C2A C3A C4A C7A -166.07(13)
C9A C3A C4A C7A 13.9(2)
C4A O1A C5A C6A 1.9(3)
O1A C5A C6A C7A -22.8(2)
C5A C6A C7A C4A 33.21(18)
C5A C6A C7A C8A 157.52(16)
O1A C4A C7A C6A -33.10(15)
C3A C4A C7A C6A 88.58(14)
O1A C4A C7A C8A -159.90(13)
C3A C4A C7A C8A -38.22(17)
C9A N1A C8A C12A -171.25(13)
C9A N1A C8A C7A -47.25(18)
C6A C7A C8A N1A -64.63(16)
C4A C7A C8A N1A 53.81(16)
C6A C7A C8A C12A 58.18(17)
C4A C7A C8A C12A 176.62(12)
C8A N1A C9A C10A -159.16(15)
C8A N1A C9A C3A 24.1(2)
C2A C3A C9A N1A 174.08(14)
C4A C3A C9A N1A -5.9(2)
C2A C3A C9A C10A -2.7(2)
C4A C3A C9A C10A 177.29(15)
N1A C9A C10A C11A -174.71(16)
C3A C9A C10A C11A 2.1(3)
C9A C10A C11A C1A 0.1(3)
C2A C1A C11A C10A -1.7(3)
N1A C8A C12A C17A -147.76(14)
C7A C8A C12A C17A 90.22(16)
N1A C8A C12A C13A 31.98(19)
C7A C8A C12A C13A -90.04(16)
C17A C12A C13A C14A 1.3(2)
C8A C12A C13A C14A -178.45(14)
C12A C13A C14A C15A -0.7(3)
C13A C14A C15A C16A -0.5(3)
C14A C15A C16A C17A 1.1(3)
C15A C16A C17A C12A -0.5(2)
C13A C12A C17A C16A -0.7(2)
C8A C12A C17A C16A 179.09(14)
C11B C1B C2B C3B -0.7(3)
C1B C2B C3B C9B -2.2(2)
C1B C2B C3B C4B 177.11(15)
C5B O1B C4B C3B 90.03(16)
C5B O1B C4B C7B -32.06(17)
C2B C3B C4B O1B 44.6(2)
C9B C3B C4B O1B -136.11(14)
C2B C3B C4B C7B 162.17(14)
C9B C3B C4B C7B -18.5(2)
C4B O1B C5B C6B 12.93(19)
O1B C5B C6B C7B 11.23(19)
O1B C4B C7B C6B 37.81(15)
C3B C4B C7B C6B -84.17(15)
O1B C4B C7B C8B 163.83(12)
C3B C4B C7B C8B 41.86(17)
C5B C6B C7B C4B -29.14(17)
C5B C6B C7B C8B -152.64(14)
C9B N1B C8B C12B 167.10(13)
C9B N1B C8B C7B 43.82(18)
C4B C7B C8B N1B -53.87(16)
C6B C7B C8B N1B 63.59(18)
C4B C7B C8B C12B -176.93(12)
C6B C7B C8B C12B -59.47(18)
C8B N1B C9B C10B 162.03(14)
C8B N1B C9B C3B -21.3(2)
C2B C3B C9B N1B -173.23(14)
C4B C3B C9B N1B 7.5(2)
C2B C3B C9B C10B 3.5(2)
C4B C3B C9B C10B -175.81(14)
N1B C9B C10B C11B 174.73(15)
C3B C9B C10B C11B -2.0(2)
C9B C10B C11B C1B -0.9(3)
C2B C1B C11B C10B 2.3(3)
N1B C8B C12B C17B 144.37(14)
C7B C8B C12B C17B -93.35(16)
N1B C8B C12B C13B -38.86(19)
C7B C8B C12B C13B 83.42(17)
C17B C12B C13B C14B 0.3(2)
C8B C12B C13B C14B -176.56(14)
C12B C13B C14B C15B -0.3(3)
C13B C14B C15B C16B 0.5(3)
C14B C15B C16B C17B -0.7(3)
C15B C16B C17B C12B 0.7(3)
C13B C12B C17B C16B -0.5(2)
C8B C12B C17B C16B 176.45(15)

loop_
_cod_related_entry_id
_cod_related_entry_database
_cod_related_entry_code
1 ChemSpider 2215547
